data_4121066
loop_
_publ_author_name
'Xiao-Ping Zhou'
'Yuan Wu'
'Dan Li'

_publ_section_title
;
 Polyhedral Metal-Imidazolate Cages: Control of Self-Assembly and Cage to
 Cage Transformation
;
_journal_name_full 'Journal of the American Chemical Society'
_journal_page_first 16062
_journal_page_last 16065
_journal_paper_doi 10.1021/ja4092984
_journal_volume 135
_journal_year 2013
_chemical_formula_sum 'C2.88 H2.88 Cl0.08 N0.72 Ni0.16'
_chemical_formula_weight 59.81
_chemical_name_systematic
; 
 ? 
;
_space_group_IT_number 217
_symmetry_cell_setting cubic
_symmetry_space_group_name_Hall 'I -4 2 3'
_symmetry_space_group_name_H-M 'I -4 3 m'
_atom_sites_solution_hydrogens geom
_atom_sites_solution_primary direct
_atom_sites_solution_secondary difmap
_audit_creation_method SHELXL-97
_cell_angle_alpha 90.00
_cell_angle_beta 90.00
_cell_angle_gamma 90.00
_cell_formula_units_Z 100
_cell_length_a 20.8988(2)
_cell_length_b 20.8988(2)
_cell_length_c 20.8988(2)
_cell_measurement_temperature 293(2)
_cell_volume 9127.76(15)
_computing_cell_refinement
;       
CrysAlisPro, Agilent Technologies,
Version 1.171.35.11 (release 1-11-2012 CrysAlis171 .NET)
(compiled Nov 1 09:45:50 2012)
;
_computing_data_collection
;       
CrysAlisPro, Agilent Technologies,
Version 1.171.35.11 (release 1-11-2012 CrysAlis171 .NET)
(compiled Nov 1 09:45:50 2012)
;
_computing_data_reduction
;       
CrysAlisPro, Agilent Technologies,
Version 1.171.35.11 (release 1-11-2012 CrysAlis171 .NET)
(compiled Nov 1 09:45:50 2012)
;
_computing_molecular_graphics Olex-2
_computing_publication_material Olex-2
_computing_structure_refinement 'SHELXL-97 (Sheldrick, 1997)'
_computing_structure_solution 'SHELXS-97 (Sheldrick, 1990)'
_diffrn_ambient_temperature 293(2)
_diffrn_detector_area_resol_mean 10.4098
_diffrn_measured_fraction_theta_full 0.903
_diffrn_measured_fraction_theta_max 0.905
_diffrn_measurement_device_type 'Xcalibur, Atlas, Gemini'
_diffrn_measurement_method '\w scans'
_diffrn_radiation_monochromator graphite
_diffrn_radiation_source 'fine-focus sealed tube'
_diffrn_radiation_type CuK\a
_diffrn_radiation_wavelength 1.54178
_diffrn_reflns_av_R_equivalents 0.0229
_diffrn_reflns_av_sigmaI/netI 0.0209
_diffrn_reflns_limit_h_max 11
_diffrn_reflns_limit_h_min -22
_diffrn_reflns_limit_k_max 3
_diffrn_reflns_limit_k_min -23
_diffrn_reflns_limit_l_max 20
_diffrn_reflns_limit_l_min -8
_diffrn_reflns_number 3258
_diffrn_reflns_theta_full 69.88
_diffrn_reflns_theta_max 69.88
_diffrn_reflns_theta_min 2.99
_exptl_absorpt_coefficient_mu 1.803
_exptl_absorpt_correction_T_max 0.801
_exptl_absorpt_correction_T_min 0.763
_exptl_absorpt_correction_type multi-scan
_exptl_absorpt_process_details
;
CrysAlisPro, Agilent Technologies,
Version 1.171.35.11 (release 1-11-2012 CrysAlis171 .NET)
(compiled Nov 1 09:45:50 2012)
empirical absorption correction using spherical harmonics,
 implemented in SCALE3 ABSPACK scaling algorithm.
;
_exptl_crystal_colour purple
_exptl_crystal_density_diffrn 1.088
_exptl_crystal_description block-like
_exptl_crystal_F_000 3104
_exptl_crystal_size_max 0.15
_exptl_crystal_size_mid 0.15
_exptl_crystal_size_min 0.15
_platon_squeeze_details
;
;
_refine_diff_density_max 0.173
_refine_diff_density_min -0.148
_refine_diff_density_rms 0.027
_refine_ls_abs_structure_details 'Flack H D (1983), Acta Cryst. A39, 876-881'
_refine_ls_abs_structure_Flack 0.06(5)
_refine_ls_extinction_method none
_refine_ls_goodness_of_fit_ref 1.033
_refine_ls_hydrogen_treatment mixed
_refine_ls_matrix_type full
_refine_ls_number_parameters 131
_refine_ls_number_reflns 1091
_refine_ls_number_restraints 0
_refine_ls_restrained_S_all 1.033
_refine_ls_R_factor_all 0.0384
_refine_ls_R_factor_gt 0.0336
_refine_ls_shift/su_max 0.000
_refine_ls_shift/su_mean 0.000
_refine_ls_structure_factor_coef Fsqd
_refine_ls_weighting_details 'calc w=1/[\s^2^(Fo^2^)+(0.0582P)^2^+0.0000P] where P=(Fo^2^+2Fc^2^)/3'
_refine_ls_weighting_scheme calc
_refine_ls_wR_factor_gt 0.0860
_refine_ls_wR_factor_ref 0.0886
_reflns_number_gt 959
_reflns_number_total 1091
_reflns_threshold_expression >2sigma(I)
_cod_data_source_file ja4092984_si_002_2.cif
_cod_data_source_block 2a
_cod_database_code 4121066

loop_
_symmetry_equiv_pos_as_xyz
'x, y, z'
'-x, -y, z'
'-x, y, -z'
'x, -y, -z'
'z, x, y'
'z, -x, -y'
'-z, -x, y'
'-z, x, -y'
'y, z, x'
'-y, z, -x'
'y, -z, -x'
'-y, -z, x'
'y, x, z'
'-y, -x, z'
'y, -x, -z'
'-y, x, -z'
'x, z, y'
'-x, z, -y'
'-x, -z, y'
'x, -z, -y'
'z, y, x'
'z, -y, -x'
'-z, y, -x'
'-z, -y, x'
'x+1/2, y+1/2, z+1/2'
'-x+1/2, -y+1/2, z+1/2'
'-x+1/2, y+1/2, -z+1/2'
'x+1/2, -y+1/2, -z+1/2'
'z+1/2, x+1/2, y+1/2'
'z+1/2, -x+1/2, -y+1/2'
'-z+1/2, -x+1/2, y+1/2'
'-z+1/2, x+1/2, -y+1/2'
'y+1/2, z+1/2, x+1/2'
'-y+1/2, z+1/2, -x+1/2'
'y+1/2, -z+1/2, -x+1/2'
'-y+1/2, -z+1/2, x+1/2'
'y+1/2, x+1/2, z+1/2'
'-y+1/2, -x+1/2, z+1/2'
'y+1/2, -x+1/2, -z+1/2'
'-y+1/2, x+1/2, -z+1/2'
'x+1/2, z+1/2, y+1/2'
'-x+1/2, z+1/2, -y+1/2'
'-x+1/2, -z+1/2, y+1/2'
'x+1/2, -z+1/2, -y+1/2'
'z+1/2, y+1/2, x+1/2'
'z+1/2, -y+1/2, -x+1/2'
'-z+1/2, y+1/2, -x+1/2'
'-z+1/2, -y+1/2, x+1/2'

loop_
_atom_site_label
_atom_site_type_symbol
_atom_site_fract_x
_atom_site_fract_y
_atom_site_fract_z
_atom_site_U_iso_or_equiv
_atom_site_adp_type
_atom_site_occupancy
_atom_site_symmetry_multiplicity
_atom_site_calc_flag
_atom_site_refinement_flags
_atom_site_disorder_assembly
_atom_site_disorder_group
C1 C 0.13729(12) -0.0025(2) 0.13729(12) 0.0587(9) Uani 1 2 d S . .
H1 H 0.1383 -0.0056 0.0929 0.070 Uiso 0.50 1 calc PR A .
C2 C 0.1119(5) -0.0715(4) 0.2872(4) 0.093(3) Uani 0.50 1 d P A -1
H2A H 0.1277 -0.1138 0.2785 0.139 Uiso 0.50 1 calc PR A -1
H2B H 0.0668 -0.0734 0.2956 0.139 Uiso 0.50 1 calc PR A -1
H2C H 0.1336 -0.0545 0.3240 0.139 Uiso 0.50 1 calc PR A -1
C3 C 0.1286(3) 0.0363(3) 0.2253(3) 0.0568(16) Uani 0.50 1 d P A -1
C4 C 0.1301(3) 0.0880(3) 0.2706(3) 0.0679(18) Uani 0.50 1 d P A -1
H4 H 0.1274 0.0789 0.3141 0.081 Uiso 0.50 1 calc PR A -1
C5 C 0.1427(4) 0.1952(3) 0.3000(4) 0.0788(19) Uani 0.50 1 d P A -1
H5A H 0.1828 0.2180 0.2946 0.095 Uiso 0.50 1 calc PR A -1
H5B H 0.1427 0.1749 0.3418 0.095 Uiso 0.50 1 calc PR A -1
C6 C 0.0860(2) 0.2416(3) 0.2943(3) 0.0769(19) Uani 0.50 1 d PG A -1
C7 C 0.0982(3) 0.3070(3) 0.2959(4) 0.111(3) Uani 0.50 1 d PG A -1
H7 H 0.1400 0.3217 0.2991 0.133 Uiso 0.50 1 calc PR A -1
C8 C 0.0478(4) 0.3503(3) 0.2928(4) 0.154(5) Uani 0.50 1 d PG A -1
H8 H 0.0560 0.3941 0.2939 0.185 Uiso 0.50 1 calc PR A -1
C9 C -0.0148(3) 0.3283(4) 0.2881(5) 0.145(5) Uani 0.50 1 d PG A -1
H9 H -0.0485 0.3573 0.2860 0.174 Uiso 0.50 1 calc PR A -1
C10 C -0.0270(2) 0.2629(4) 0.2864(4) 0.145(8) Uani 0.50 1 d PG A -1
H10 H -0.0688 0.2482 0.2832 0.173 Uiso 0.50 1 calc PR A -1
C11 C 0.0234(3) 0.2196(3) 0.2895(3) 0.100(3) Uani 0.50 1 d PG A -1
H11 H 0.0152 0.1759 0.2884 0.120 Uiso 0.50 1 calc PR A -1
C17 C 0.1242(3) -0.0288(3) 0.2299(3) 0.0602(16) Uani 0.50 1 d P A -1
Cl1 Cl 0.20552(6) -0.20552(6) 0.20552(6) 0.0911(8) Uani 1 6 d S A .
N1 N 0.1333(3) -0.0540(2) 0.1708(2) 0.0569(14) Uani 0.50 1 d P A -1
N2 N 0.1399(3) 0.0517(2) 0.1626(2) 0.0507(17) Uani 0.50 1 d P A -1
N3 N 0.1353(4) 0.1491(4) 0.25164(19) 0.043(2) Uani 0.50 1 d P A -1
Ni1 Ni 0.14398(3) -0.14398(3) 0.14398(3) 0.0505(3) Uani 1 6 d S . .
Ni2 Ni 0.14857(3) 0.14857(3) 0.14857(3) 0.0495(3) Uani 1 6 d S . .

loop_
_atom_site_aniso_label
_atom_site_aniso_U_11
_atom_site_aniso_U_22
_atom_site_aniso_U_33
_atom_site_aniso_U_23
_atom_site_aniso_U_13
_atom_site_aniso_U_12
C1 0.0609(14) 0.054(2) 0.0609(14) 0.0024(17) -0.0123(17) 0.0024(17)
C2 0.148(7) 0.063(4) 0.067(5) 0.008(3) 0.009(5) 0.001(5)
C3 0.064(4) 0.058(4) 0.048(4) -0.003(3) -0.005(3) 0.002(3)
C4 0.085(5) 0.071(4) 0.047(4) -0.010(3) -0.012(3) -0.002(3)
C5 0.087(5) 0.074(4) 0.075(4) -0.020(3) -0.009(4) -0.012(4)
C6 0.074(5) 0.082(5) 0.075(5) -0.013(4) 0.002(3) 0.001(4)
C7 0.102(5) 0.105(12) 0.126(14) -0.039(5) -0.007(8) 0.009(8)
C8 0.139(11) 0.082(7) 0.243(16) -0.016(8) -0.011(10) 0.004(7)
C9 0.157(12) 0.115(9) 0.162(11) -0.027(8) 0.015(9) 0.026(8)
C10 0.085(5) 0.19(2) 0.160(15) -0.078(14) 0.013(7) 0.015(7)
C11 0.083(6) 0.127(9) 0.089(6) -0.031(6) 0.017(4) -0.017(5)
C17 0.079(5) 0.055(4) 0.047(3) 0.000(3) 0.007(3) -0.001(3)
Cl1 0.0911(8) 0.0911(8) 0.0911(8) 0.0231(6) -0.0231(6) 0.0231(6)
N1 0.065(3) 0.057(3) 0.048(3) -0.003(2) -0.005(2) 0.000(2)
N2 0.054(3) 0.044(2) 0.055(4) 0.0000(18) -0.002(3) -0.001(2)
N3 0.039(4) 0.037(4) 0.0523(18) -0.0077(17) -0.0059(17) 0.017(4)
Ni1 0.0505(3) 0.0505(3) 0.0505(3) 0.0039(3) -0.0039(3) 0.0039(3)
Ni2 0.0495(3) 0.0495(3) 0.0495(3) -0.0034(3) -0.0034(3) -0.0034(3)

loop_
_atom_type_symbol
_atom_type_description
_atom_type_scat_dispersion_real
_atom_type_scat_dispersion_imag
_atom_type_scat_source
C C 0.0181 0.0091 'International Tables Vol C Tables 4.2.6.8 and 6.1.1.4'
H H 0.0000 0.0000 'International Tables Vol C Tables 4.2.6.8 and 6.1.1.4'
N N 0.0311 0.0180 'International Tables Vol C Tables 4.2.6.8 and 6.1.1.4'
Cl Cl 0.3639 0.7018 'International Tables Vol C Tables 4.2.6.8 and 6.1.1.4'
Ni Ni -3.0029 0.5091 'International Tables Vol C Tables 4.2.6.8 and 6.1.1.4'

loop_
_geom_angle_atom_site_label_1
_geom_angle_atom_site_label_2
_geom_angle_atom_site_label_3
_geom_angle
_geom_angle_site_symmetry_1
_geom_angle_site_symmetry_3
N2 C1 N2 31.2(5) . 21
N2 C1 N1 139.6(4) . 21
N2 C1 N1 122.0(3) 21 21
N2 C1 N1 122.0(3) . .
N2 C1 N1 139.6(4) 21 .
N1 C1 N1 51.1(5) 21 .
N2 C1 C3 41.8(3) . .
N2 C1 C3 68.6(3) 21 .
N1 C1 C3 116.4(4) 21 .
N1 C1 C3 80.4(3) . .
N2 C1 C3 68.6(3) . 21
N2 C1 C3 41.8(3) 21 21
N1 C1 C3 80.4(3) 21 21
N1 C1 C3 116.4(4) . 21
C3 C1 C3 90.2(5) . 21
N2 C1 C17 81.2(3) . .
N2 C1 C17 105.1(4) 21 .
N1 C1 C17 84.8(4) 21 .
N1 C1 C17 41.1(3) . .
C3 C1 C17 39.4(2) . .
C3 C1 C17 108.5(3) 21 .
N2 C1 C17 105.1(4) . 21
N2 C1 C17 81.2(3) 21 21
N1 C1 C17 41.1(3) 21 21
N1 C1 C17 84.8(4) . 21
C3 C1 C17 108.5(3) . 21
C3 C1 C17 39.4(2) 21 21
C17 C1 C17 100.6(4) . 21
N2 C1 H1 119.0 . .
N2 C1 H1 95.6 21 .
N1 C1 H1 82.1 21 .
N1 C1 H1 119.0 . .
C3 C1 H1 160.0 . .
C3 C1 H1 85.3 21 .
C17 C1 H1 159.1 . .
C17 C1 H1 79.9 21 .
C17 C3 N2 108.4(6) . .
C17 C3 C4 134.6(7) . .
N2 C3 C4 116.7(5) . .
C17 C3 C1 70.9(4) . .
N2 C3 C1 37.6(3) . .
C4 C3 C1 154.2(5) . .
N3 C4 C3 121.5(6) . .
N3 C4 H4 119.3 . .
C3 C4 H4 119.3 . .
N3 C5 C6 107.0(6) . .
N3 C5 H5A 110.3 . .
C6 C5 H5A 110.3 . .
N3 C5 H5B 110.3 . .
C6 C5 H5B 110.3 . .
H5A C5 H5B 108.6 . .
C7 C6 C11 120.0 . .
C7 C6 C5 118.5(5) . .
C11 C6 C5 121.5(5) . .
C8 C7 C6 120.0 . .
C8 C7 H7 120.0 . .
C6 C7 H7 120.0 . .
C7 C8 C9 120.0 . .
C7 C8 H8 120.0 . .
C9 C8 H8 120.0 . .
C10 C9 C8 120.0 . .
C10 C9 H9 120.0 . .
C8 C9 H9 120.0 . .
C9 C10 C11 120.0 . .
C9 C10 H10 120.0 . .
C11 C10 H10 120.0 . .
C10 C11 C6 120.0 . .
C10 C11 H11 120.0 . .
C6 C11 H11 120.0 . .
N1 C17 C3 108.1(6) . .
N1 C17 C2 121.0(6) . .
C3 C17 C2 130.9(7) . .
N1 C17 C1 38.6(3) . .
C3 C17 C1 69.7(5) . .
C2 C17 C1 159.3(6) . .
C1 N1 C17 100.4(5) . .
C1 N1 Ni1 129.4(4) . .
C17 N1 Ni1 130.1(4) . .
C1 N2 C3 100.6(4) . .
C1 N2 Ni2 146.7(4) . .
C3 N2 Ni2 112.6(4) . .
C4 N3 C5 116.7(6) . .
C4 N3 Ni2 107.4(5) . .
C5 N3 Ni2 134.7(5) . .
N1 Ni1 N1 32.6(3) 12 14
N1 Ni1 N1 72.7(3) 12 20
N1 Ni1 N1 101.2(2) 14 20
N1 Ni1 N1 101.2(2) 12 .
N1 Ni1 N1 72.7(3) 14 .
N1 Ni1 N1 121.8(3) 20 .
N1 Ni1 N1 101.2(2) 12 6
N1 Ni1 N1 121.8(3) 14 6
N1 Ni1 N1 32.6(3) 20 6
N1 Ni1 N1 101.2(2) . 6
N1 Ni1 N1 121.8(3) 12 21
N1 Ni1 N1 101.2(2) 14 21
N1 Ni1 N1 101.2(2) 20 21
N1 Ni1 N1 32.6(3) . 21
N1 Ni1 N1 72.7(3) 6 21
N1 Ni1 Cl1 116.83(16) 12 .
N1 Ni1 Cl1 116.83(16) 14 .
N1 Ni1 Cl1 116.83(16) 20 .
N1 Ni1 Cl1 116.83(16) . .
N1 Ni1 Cl1 116.83(16) 6 .
N1 Ni1 Cl1 116.83(16) 21 .
N2 Ni2 N2 93.81(19) 21 13
N2 Ni2 N2 105.9(3) 21 9
N2 Ni2 N2 18.8(3) 13 9
N2 Ni2 N2 18.8(3) 21 .
N2 Ni2 N2 78.8(3) 13 .
N2 Ni2 N2 93.81(19) 9 .
N2 Ni2 N2 78.8(3) 21 5
N2 Ni2 N2 105.9(3) 13 5
N2 Ni2 N2 93.81(19) 9 5
N2 Ni2 N2 93.81(19) . 5
N2 Ni2 N2 93.81(19) 21 17
N2 Ni2 N2 93.81(19) 13 17
N2 Ni2 N2 78.8(3) 9 17
N2 Ni2 N2 105.9(3) . 17
N2 Ni2 N2 18.8(3) 5 17
N2 Ni2 N3 87.8(3) 21 13
N2 Ni2 N3 81.5(2) 13 13
N2 Ni2 N3 96.4(3) 9 13
N2 Ni2 N3 74.5(2) . 13
N2 Ni2 N3 165.0(3) 5 13
N2 Ni2 N3 175.1(3) 17 13
N2 Ni2 N3 96.4(3) 21 .
N2 Ni2 N3 74.5(2) 13 .
N2 Ni2 N3 87.8(3) 9 .
N2 Ni2 N3 81.5(2) . .
N2 Ni2 N3 175.1(3) 5 .
N2 Ni2 N3 165.0(3) 17 .
N3 Ni2 N3 10.7(5) 13 .
N2 Ni2 N3 175.1(3) 21 17
N2 Ni2 N3 87.8(3) 13 17
N2 Ni2 N3 74.5(2) 9 17
N2 Ni2 N3 165.0(3) . 17
N2 Ni2 N3 96.4(3) 5 17
N2 Ni2 N3 81.5(2) 17 17
N3 Ni2 N3 97.01(17) 13 17
N3 Ni2 N3 88.5(5) . 17
N2 Ni2 N3 74.5(2) 21 5
N2 Ni2 N3 165.0(3) 13 5
N2 Ni2 N3 175.1(3) 9 5
N2 Ni2 N3 87.8(3) . 5
N2 Ni2 N3 81.5(2) 5 5
N2 Ni2 N3 96.4(3) 17 5
N3 Ni2 N3 88.5(5) 13 5
N3 Ni2 N3 97.01(17) . 5
N3 Ni2 N3 104.6(4) 17 5
N2 Ni2 N3 81.5(2) 21 21
N2 Ni2 N3 175.1(3) 13 21
N2 Ni2 N3 165.0(3) 9 21
N2 Ni2 N3 96.4(3) . 21
N2 Ni2 N3 74.5(2) 5 21
N2 Ni2 N3 87.8(3) 17 21
N3 Ni2 N3 97.01(17) 13 21
N3 Ni2 N3 104.6(4) . 21
N3 Ni2 N3 97.01(17) 17 21
N3 Ni2 N3 10.7(5) 5 21
N2 Ni2 N3 165.0(3) 21 9
N2 Ni2 N3 96.4(3) 13 9
N2 Ni2 N3 81.5(2) 9 9
N2 Ni2 N3 175.1(3) . 9
N2 Ni2 N3 87.8(3) 5 9
N2 Ni2 N3 74.5(2) 17 9
N3 Ni2 N3 104.6(4) 13 9
N3 Ni2 N3 97.01(17) . 9
N3 Ni2 N3 10.7(5) 17 9
N3 Ni2 N3 97.01(17) 5 9
N3 Ni2 N3 88.5(5) 21 9

loop_
_geom_bond_atom_site_label_1
_geom_bond_atom_site_label_2
_geom_bond_distance
_geom_bond_site_symmetry_2
C1 N2 1.251(6) .
C1 N2 1.251(6) 21
C1 N1 1.287(6) 21
C1 N1 1.287(6) .
C1 C3 2.017(7) .
C1 C3 2.017(7) 21
C1 C17 2.032(7) .
C1 C17 2.032(7) 21
C1 H1 0.9300 .
C2 C17 1.516(10) .
C2 H2A 0.9600 .
C2 H2B 0.9600 .
C2 H2C 0.9600 .
C3 C17 1.366(8) .
C3 N2 1.369(8) .
C3 C4 1.438(9) .
C4 N3 1.342(10) .
C4 H4 0.9300 .
C5 N3 1.406(8) .
C5 C6 1.536(9) .
C5 H5A 0.9700 .
C5 H5B 0.9700 .
C6 C7 1.3900 .
C6 C11 1.3900 .
C7 C8 1.3900 .
C7 H7 0.9300 .
C8 C9 1.3900 .
C8 H8 0.9300 .
C9 C10 1.3900 .
C9 H9 0.9300 .
C10 C11 1.3900 .
C10 H10 0.9300 .
C11 H11 0.9300 .
C17 N1 1.357(8) .
Cl1 Ni1 2.227(2) .
N1 Ni1 1.976(5) .
N2 Ni2 2.054(4) .
N3 Ni2 2.172(4) .
Ni1 N1 1.976(5) 12
Ni1 N1 1.976(5) 14
Ni1 N1 1.976(5) 20
Ni1 N1 1.976(5) 6
Ni1 N1 1.976(5) 21
Ni2 N2 2.054(4) 21
Ni2 N2 2.054(4) 13
Ni2 N2 2.054(4) 9
Ni2 N2 2.054(4) 5
Ni2 N2 2.054(4) 17
Ni2 N3 2.172(4) 13
Ni2 N3 2.172(4) 17
Ni2 N3 2.172(4) 5
Ni2 N3 2.172(4) 21
Ni2 N3 2.172(4) 9

loop_
_geom_torsion_atom_site_label_1
_geom_torsion_atom_site_label_2
_geom_torsion_atom_site_label_3
_geom_torsion_atom_site_label_4
_geom_torsion
_geom_torsion_site_symmetry_1
_geom_torsion_site_symmetry_4
N2 C1 C3 C17 -176.3(8) . .
N2 C1 C3 C17 -156.4(6) 21 .
N1 C1 C3 C17 -40.3(6) 21 .
N1 C1 C3 C17 -2.9(5) . .
C3 C1 C3 C17 -119.7(4) 21 .
C17 C1 C3 C17 -84.1(6) 21 .
N2 C1 C3 N2 19.9(4) 21 .
N1 C1 C3 N2 136.0(5) 21 .
N1 C1 C3 N2 173.4(5) . .
C3 C1 C3 N2 56.6(5) 21 .
C17 C1 C3 N2 176.3(8) . .
C17 C1 C3 N2 92.2(5) 21 .
N2 C1 C3 C4 -4.2(11) . .
N2 C1 C3 C4 15.6(12) 21 .
N1 C1 C3 C4 131.8(12) 21 .
N1 C1 C3 C4 169.1(13) . .
C3 C1 C3 C4 52.4(13) 21 .
C17 C1 C3 C4 172.0(16) . .
C17 C1 C3 C4 88.0(13) 21 .
C17 C3 C4 N3 179.4(9) . .
N2 C3 C4 N3 7.1(10) . .
C1 C3 C4 N3 10.0(17) . .
N3 C5 C6 C7 -132.9(5) . .
N3 C5 C6 C11 49.1(8) . .
C11 C6 C7 C8 0.0 . .
C5 C6 C7 C8 -178.1(6) . .
C6 C7 C8 C9 0.0 . .
C7 C8 C9 C10 0.0 . .
C8 C9 C10 C11 0.0 . .
C9 C10 C11 C6 0.0 . .
C7 C6 C11 C10 0.0 . .
C5 C6 C11 C10 178.0(7) . .
N2 C3 C17 N1 0.5(10) . .
C4 C3 C17 N1 -172.3(7) . .
C1 C3 C17 N1 2.9(5) . .
N2 C3 C17 C2 -179.6(8) . .
C4 C3 C17 C2 7.6(16) . .
C1 C3 C17 C2 -177.3(10) . .
N2 C3 C17 C1 -2.4(5) . .
C4 C3 C17 C1 -175.2(10) . .
N2 C1 C17 N1 -173.1(5) . .
N2 C1 C17 N1 -152.9(6) 21 .
N1 C1 C17 N1 -31.2(4) 21 .
C3 C1 C17 N1 -175.6(8) . .
C3 C1 C17 N1 -109.2(6) 21 .
C17 C1 C17 N1 -69.2(6) 21 .
N2 C1 C17 C3 2.5(5) . .
N2 C1 C17 C3 22.7(6) 21 .
N1 C1 C17 C3 144.4(6) 21 .
N1 C1 C17 C3 175.6(8) . .
C3 C1 C17 C3 66.4(6) 21 .
C17 C1 C17 C3 106.4(5) 21 .
N2 C1 C17 C2 176.6(18) . .
N2 C1 C17 C2 -163.2(17) 21 .
N1 C1 C17 C2 -41.4(18) 21 .
N1 C1 C17 C2 -10.3(17) . .
C3 C1 C17 C2 174(2) . .
C3 C1 C17 C2 -119.5(18) 21 .
C17 C1 C17 C2 -79.5(18) 21 .
N2 C1 N1 C17 8.0(6) . .
N2 C1 N1 C17 42.7(8) 21 .
N1 C1 N1 C17 138.5(4) 21 .
C3 C1 N1 C17 2.8(5) . .
C3 C1 N1 C17 88.3(5) 21 .
C17 C1 N1 C17 112.6(6) 21 .
N2 C1 N1 Ni1 -167.8(5) . .
N2 C1 N1 Ni1 -133.2(5) 21 .
N1 C1 N1 Ni1 -37.3(6) 21 .
C3 C1 N1 Ni1 -173.0(5) . .
C3 C1 N1 Ni1 -87.6(6) 21 .
C17 C1 N1 Ni1 -175.9(8) . .
C17 C1 N1 Ni1 -63.2(5) 21 .
C3 C17 N1 C1 -4.3(8) . .
C2 C17 N1 C1 175.8(7) . .
C3 C17 N1 Ni1 171.5(5) . .
C2 C17 N1 Ni1 -8.4(11) . .
C1 C17 N1 Ni1 175.8(8) . .
N2 C1 N2 C3 -142.3(4) 21 .
N1 C1 N2 C3 -73.6(8) 21 .
N1 C1 N2 C3 -7.7(6) . .
C3 C1 N2 C3 -116.3(6) 21 .
C17 C1 N2 C3 -2.4(5) . .
C17 C1 N2 C3 -101.0(5) 21 .
N2 C1 N2 Ni2 42.9(7) 21 .
N1 C1 N2 Ni2 111.6(7) 21 .
N1 C1 N2 Ni2 177.4(7) . .
C3 C1 N2 Ni2 -174.9(10) . .
C3 C1 N2 Ni2 68.9(7) 21 .
C17 C1 N2 Ni2 -177.2(7) . .
C17 C1 N2 Ni2 84.1(8) 21 .
C17 C3 N2 C1 3.7(8) . .
C4 C3 N2 C1 177.9(5) . .
C17 C3 N2 Ni2 -179.4(5) . .
C4 C3 N2 Ni2 -5.1(8) . .
C1 C3 N2 Ni2 176.9(6) . .
C3 C4 N3 C5 -173.9(7) . .
C3 C4 N3 Ni2 -4.8(9) . .
C6 C5 N3 C4 -120.2(8) . .
C6 C5 N3 Ni2 74.5(9) . .
C1 N1 Ni1 N1 -98.7(4) . 12
C17 N1 Ni1 N1 86.6(8) . 12
C1 N1 Ni1 N1 -114.8(5) . 14
C17 N1 Ni1 N1 70.5(7) . 14
C1 N1 Ni1 N1 -22.2(8) . 20
C17 N1 Ni1 N1 163.1(5) . 20
C1 N1 Ni1 N1 5.3(6) . 6
C17 N1 Ni1 N1 -169.4(6) . 6
C1 N1 Ni1 N1 34.8(6) . 21
C17 N1 Ni1 N1 -139.9(6) . 21
C1 N1 Ni1 Cl1 133.3(5) . .
C17 N1 Ni1 Cl1 -41.4(7) . .
C1 N2 Ni2 N2 -41.6(7) . 21
C3 N2 Ni2 N2 143.9(4) . 21
C1 N2 Ni2 N2 100.7(7) . 13
C3 N2 Ni2 N2 -73.8(5) . 13
C1 N2 Ni2 N2 89.4(6) . 9
C3 N2 Ni2 N2 -85.2(6) . 9
C1 N2 Ni2 N2 -4.7(7) . 5
C3 N2 Ni2 N2 -179.3(5) . 5
C1 N2 Ni2 N2 10.0(9) . 17
C3 N2 Ni2 N2 -164.6(3) . 17
C1 N2 Ni2 N3 -175.1(8) . 13
C3 N2 Ni2 N3 10.4(5) . 13
C1 N2 Ni2 N3 176.5(8) . .
C3 N2 Ni2 N3 2.0(5) . .
C1 N2 Ni2 N3 127.8(7) . 17
C3 N2 Ni2 N3 -46.7(10) . 17
C1 N2 Ni2 N3 -86.0(7) . 5
C3 N2 Ni2 N3 99.4(5) . 5
C1 N2 Ni2 N3 -79.6(7) . 21
C3 N2 Ni2 N3 105.9(5) . 21
C1 N2 Ni2 N3 104(3) . 9
C3 N2 Ni2 N3 -70(3) . 9
C4 N3 Ni2 N2 -10.2(6) . 21
C5 N3 Ni2 N2 156.1(9) . 21
C4 N3 Ni2 N2 82.1(5) . 13
C5 N3 Ni2 N2 -111.7(9) . 13
C4 N3 Ni2 N2 95.6(5) . 9
C5 N3 Ni2 N2 -98.1(9) . 9
C4 N3 Ni2 N2 1.4(5) . .
C5 N3 Ni2 N2 167.7(9) . .
C4 N3 Ni2 N2 -14(3) . 5
C5 N3 Ni2 N2 153(2) . 5
C4 N3 Ni2 N2 122.1(9) . 17
C5 N3 Ni2 N2 -71.6(11) . 17
C4 N3 Ni2 N3 -47.4(5) . 13
C5 N3 Ni2 N3 118.9(9) . 13
C4 N3 Ni2 N3 170.2(4) . 17
C5 N3 Ni2 N3 -23.6(10) . 17
C4 N3 Ni2 N3 -85.3(7) . 5
C5 N3 Ni2 N3 81.0(7) . 5
C4 N3 Ni2 N3 -93.0(5) . 21
C5 N3 Ni2 N3 73.3(11) . 21
C4 N3 Ni2 N3 176.7(6) . 9
C5 N3 Ni2 N3 -17.0(8) . 9

loop_
_platon_squeeze_void_nr
_platon_squeeze_void_average_x
_platon_squeeze_void_average_y
_platon_squeeze_void_average_z
_platon_squeeze_void_volume
_platon_squeeze_void_count_electrons
_platon_squeeze_void_content
1 0.000 0.000 0.000 61 4 ' '
2 -0.127 -0.112 0.467 2115 505 ' '
3 0.500 0.500 0.500 61 4 ' '
